data_4002931
loop_
_publ_author_name
'Pang, Jiandong'
'Wu, Mingyan'
'Qin, Jun-Sheng'
'Liu, Caiping'
'Lollar, Christina T.'
'Yuan, Daqiang'
'Hong, Maochun'
'Zhou, Hong-Cai'

_publ_section_title
;
 Solvent-Assisted, Thermally Triggered Structural Transformation in
 Flexible Mesoporous Metal--Organic Frameworks
;
_journal_name_full 'Chemistry of Materials'
_journal_paper_doi 10.1021/acs.chemmater.9b02582
_journal_year 2019
_chemical_formula_sum 'C53 H32.67 In2 O10.67'
_chemical_formula_weight 1069.76
_space_group_crystal_system hexagonal
_space_group_IT_number 192
_space_group_name_Hall '-P 6 2c'
_space_group_name_H-M_alt 'P 6/m c c'
_symmetry_space_group_name_Hall '-P 6 2c'
_symmetry_space_group_name_H-M 'P 6/m c c'
_atom_sites_solution_hydrogens geom
_audit_creation_method SHELXL-2014/7
_cell_angle_alpha 90
_cell_angle_beta 90
_cell_angle_gamma 120
_cell_formula_units_Z 6
_cell_length_a 30.358(4)
_cell_length_b 30.358
_cell_length_c 35.177(4)
_cell_measurement_reflns_used 4569
_cell_measurement_temperature 100(2)
_cell_measurement_theta_max 29.8675
_cell_measurement_theta_min 2.5121
_cell_volume 28076(5)
_computing_cell_refinement 'SAINT+ ver. (Bruker, 2001)'
_computing_data_collection 'APEX2  (Bruker, 2008)'
_computing_data_reduction 'SAINT+ ver. (Bruker, 2001)'
_computing_molecular_graphics 'SHELXTL (Sheldrick, 2014)'
_computing_publication_material 'SHELXTL (Sheldrick, 2014)'
_computing_structure_refinement 'SHELXL-2014/7 (Sheldrick, 2014)'
_computing_structure_solution 'SHELXL-2014/7 (Sheldrick, 2014)'
_diffrn_ambient_temperature 100(2)
_diffrn_measured_fraction_theta_full 0.996
_diffrn_measured_fraction_theta_max 0.996
_diffrn_measurement_device_type 'Bruker SMART APEX II CCD area detector'
_diffrn_measurement_method 'phi and omega scans'
_diffrn_radiation_type CuK\a
_diffrn_radiation_wavelength 1.54184
_diffrn_reflns_av_R_equivalents 0.0000
_diffrn_reflns_av_unetI/netI 0.0527
_diffrn_reflns_Laue_measured_fraction_full 0.996
_diffrn_reflns_Laue_measured_fraction_max 0.996
_diffrn_reflns_limit_h_max -19
_diffrn_reflns_limit_h_min 19
_diffrn_reflns_limit_k_max -19
_diffrn_reflns_limit_k_min 19
_diffrn_reflns_limit_l_max -22
_diffrn_reflns_limit_l_min 22
_diffrn_reflns_number 1388
_diffrn_reflns_point_group_measured_fraction_full 0.996
_diffrn_reflns_point_group_measured_fraction_max 0.996
_diffrn_reflns_theta_full 29.982
_diffrn_reflns_theta_max 29.982
_diffrn_reflns_theta_min 2.512
_diffrn_source 'fine-focus sealed tube'
_exptl_absorpt_coefficient_mu 2.095
_exptl_absorpt_correction_T_max 0.7460
_exptl_absorpt_correction_T_min 0.2709
_exptl_absorpt_correction_type multi-scan
_exptl_crystal_colour colorless
_exptl_crystal_density_diffrn 0.380
_exptl_crystal_density_method 'not measured'
_exptl_crystal_description Rod-like
_exptl_crystal_F_000 3204
_exptl_crystal_size_max 0.2
_exptl_crystal_size_mid 0.05
_exptl_crystal_size_min 0.05
_platon_squeeze_details
;
;
_refine_diff_density_max 0.158
_refine_diff_density_min -0.268
_refine_diff_density_rms 0.026
_refine_ls_extinction_method none
_refine_ls_goodness_of_fit_ref 0.938
_refine_ls_hydrogen_treatment constr
_refine_ls_matrix_type full
_refine_ls_number_parameters 153
_refine_ls_number_reflns 1388
_refine_ls_number_restraints 84
_refine_ls_restrained_S_all 0.947
_refine_ls_R_factor_all 0.0416
_refine_ls_R_factor_gt 0.0346
_refine_ls_shift/su_max 0.001
_refine_ls_shift/su_mean 0.000
_refine_ls_structure_factor_coef Fsqd
_refine_ls_weighting_details 'w=1/[\s^2^(Fo^2^)+(0.0524P)^2^] where P=(Fo^2^+2Fc^2^)/3'
_refine_ls_weighting_scheme calc
_refine_ls_wR_factor_gt 0.0840
_refine_ls_wR_factor_ref 0.0851
_reflns_Friedel_coverage 0.000
_reflns_number_gt 1062
_reflns_number_total 1388
_reflns_threshold_expression 'I > 2\s(I)'
_cod_data_source_file cm9b02582_si_002.cif
_cod_data_source_block PCN-167-100K
_cod_original_cell_volume 28076(8)
_cod_database_code 4002931
_shelx_shelxl_version_number 2014/7
_shelx_space_group_comment
;
The symmetry employed for this shelxl refinement is uniquely defined
by the following loop, which should always be used as a source of
symmetry information in preference to the above space-group names.
They are only intended as comments.
;

loop_
_space_group_symop_operation_xyz
'x, y, z'
'x-y, x, z'
'-y, x-y, z'
'-x, -y, z'
'-x+y, -x, z'
'y, -x+y, z'
'x-y, -y, -z+1/2'
'-x, -x+y, -z+1/2'
'y, x, -z+1/2'
'-y, -x, -z+1/2'
'-x+y, y, -z+1/2'
'x, x-y, -z+1/2'
'-x, -y, -z'
'-x+y, -x, -z'
'y, -x+y, -z'
'x, y, -z'
'x-y, x, -z'
'-y, x-y, -z'
'-x+y, y, z-1/2'
'x, x-y, z-1/2'
'-y, -x, z-1/2'
'y, x, z-1/2'
'x-y, -y, z-1/2'
'-x, -x+y, z-1/2'

loop_
_atom_site_label
_atom_site_type_symbol
_atom_site_fract_x
_atom_site_fract_y
_atom_site_fract_z
_atom_site_U_iso_or_equiv
_atom_site_adp_type
_atom_site_occupancy
_atom_site_site_symmetry_order
_atom_site_calc_flag
_atom_site_refinement_flags_posn
_atom_site_refinement_flags_adp
_atom_site_refinement_flags_occupancy
In1 In 0.59235(4) 0.27878(4) 0.0000 0.0424(7) Uani 1 2 d S T P
O1 O 0.5727(2) 0.3163(2) 0.04319(15) 0.040(2) Uani 1 1 d . U .
O2 O 0.6343(3) 0.3997(3) 0.04134(16) 0.049(2) Uani 1 1 d . U .
O3 O 0.6667 0.3333 0.0000 0.099(6) Uani 1 6 d S T P
O4 O 0.5114(3) 0.2193(3) 0.0000 0.055(3) Uani 1 2 d S T P
C1 C 0.5957(5) 0.3635(5) 0.0521(4) 0.060(5) Uani 1 1 d . U .
C2 C 0.5677(6) 0.3702(7) 0.0865(5) 0.059(6) Uani 1 1 d . U .
C3 C 0.5830(6) 0.4156(6) 0.1018(4) 0.077(6) Uani 1 1 d . . .
H3 H 0.6142 0.4427 0.0924 0.092 Uiso 1 1 calc R U .
C4 C 0.5595(6) 0.4278(6) 0.1292(5) 0.104(6) Uani 1 1 d . . .
H4 H 0.5700 0.4621 0.1355 0.125 Uiso 1 1 calc R U .
C5 C 0.5193(6) 0.3872(7) 0.1476(4) 0.064(5) Uani 1 1 d . U .
C6 C 0.4983(4) 0.3394(5) 0.1328(4) 0.102(5) Uani 1 1 d . U .
H6 H 0.4666 0.3121 0.1412 0.122 Uiso 1 1 calc R U .
C7 C 0.5275(5) 0.3341(5) 0.1042(4) 0.088(5) Uani 1 1 d . U .
H7 H 0.5170 0.3003 0.0966 0.105 Uiso 1 1 calc R U .
C8 C 0.4888(4) 0.4001(4) 0.1784(3) 0.052(4) Uani 1 1 d . U .
C9 C 0.5097(3) 0.4481(4) 0.2001(3) 0.035(3) Uani 1 1 d . U .
H9 H 0.5433 0.4746 0.1947 0.042 Uiso 1 1 calc R U .
C10 C 0.4829(4) 0.4558(3) 0.2274(3) 0.033(3) Uani 1 1 d . U .
C11 C 0.4369(4) 0.4175(4) 0.2360(2) 0.045(4) Uani 1 1 d . U .
C12 C 0.4115(4) 0.3715(4) 0.2165(3) 0.091(5) Uani 1 1 d . U .
H12 H 0.3768 0.3478 0.2216 0.109 Uiso 1 1 calc R U .
C13 C 0.4395(5) 0.3606(4) 0.1881(3) 0.098(5) Uani 1 1 d . U .
H13 H 0.4252 0.3281 0.1764 0.118 Uiso 1 1 calc R U .
C14 C 0.5000 0.5000 0.2500 0.018(6) Uani 1 4 d S TU P

loop_
_atom_site_aniso_label
_atom_site_aniso_U_11
_atom_site_aniso_U_22
_atom_site_aniso_U_33
_atom_site_aniso_U_23
_atom_site_aniso_U_13
_atom_site_aniso_U_12
In1 0.0592(13) 0.0543(11) 0.0170(10) 0.000 0.000 0.0308(9)
O1 0.044(4) 0.039(4) 0.033(4) 0.008(4) 0.004(3) 0.017(3)
O2 0.037(4) 0.058(4) 0.044(4) -0.003(3) -0.013(4) 0.017(3)
O3 0.104(10) 0.104(10) 0.089(15) 0.000 0.000 0.052(5)
O4 0.066(8) 0.057(7) 0.043(7) 0.000 0.000 0.032(7)
C1 0.065(7) 0.060(7) 0.049(6) -0.004(5) 0.007(5) 0.027(5)
C2 0.057(7) 0.057(7) 0.060(7) 0.001(5) -0.003(5) 0.027(5)
C3 0.096(14) 0.083(19) 0.039(12) -0.007(13) 0.030(11) 0.036(12)
C4 0.133(19) 0.067(15) 0.087(15) -0.039(16) -0.004(13) 0.031(15)
C5 0.066(7) 0.064(7) 0.057(7) -0.005(5) 0.001(5) 0.030(5)
C6 0.096(6) 0.105(6) 0.097(6) 0.003(5) 0.015(5) 0.044(5)
C7 0.096(6) 0.087(6) 0.084(6) -0.019(4) 0.005(4) 0.049(5)
C8 0.050(5) 0.059(6) 0.049(6) 0.002(4) 0.003(4) 0.029(4)
C9 0.035(5) 0.031(5) 0.033(5) -0.002(4) -0.005(4) 0.013(4)
C10 0.029(5) 0.040(5) 0.029(5) -0.002(4) 0.013(4) 0.017(4)
C11 0.057(6) 0.033(6) 0.040(6) -0.011(4) -0.006(4) 0.019(4)
C12 0.082(6) 0.100(6) 0.088(6) 0.001(5) 0.009(5) 0.044(5)
C13 0.104(6) 0.097(6) 0.092(6) -0.010(4) -0.001(5) 0.049(5)
C14 0.017(6) 0.017(6) 0.017(8) 0.000 0.000 0.006(5)

loop_
_atom_type_symbol
_atom_type_description
_atom_type_scat_dispersion_real
_atom_type_scat_dispersion_imag
_atom_type_scat_source
C C 0.0181 0.0091 'International Tables Vol C Tables 4.2.6.8 and 6.1.1.4'
H H 0.0000 0.0000 'International Tables Vol C Tables 4.2.6.8 and 6.1.1.4'
O O 0.0492 0.0322 'International Tables Vol C Tables 4.2.6.8 and 6.1.1.4'
In In 0.0822 5.0449 'International Tables Vol C Tables 4.2.6.8 and 6.1.1.4'

loop_
_geom_angle_atom_site_label_1
_geom_angle_atom_site_label_2
_geom_angle_atom_site_label_3
_geom_angle
_geom_angle_site_symmetry_1
_geom_angle_site_symmetry_3
O3 In1 O2 94.99(18) . 18_655
O3 In1 O2 94.99(18) . 3_655
O2 In1 O2 89.2(3) 18_655 3_655
O3 In1 O1 93.27(15) . 16
O2 In1 O1 90.0(2) 18_655 16
O2 In1 O1 171.7(3) 3_655 16
O3 In1 O1 93.28(15) . .
O2 In1 O1 171.7(3) 18_655 .
O2 In1 O1 90.0(2) 3_655 .
O1 In1 O1 89.7(3) 16 .
O3 In1 O4 179.93(19) . .
O2 In1 O4 85.0(2) 18_655 .
O2 In1 O4 85.0(2) 3_655 .
O1 In1 O4 86.8(2) 16 .
O1 In1 O4 86.8(2) . .
C1 O1 In1 128.7(9) . .
C1 O2 In1 131.9(10) . 14_665
In1 O3 In1 119.999(7) 3_655 .
In1 O3 In1 120.000(3) 3_655 14_665
In1 O3 In1 120.001(4) . 14_665
O2 C1 O1 133.3(15) . .
O2 C1 C2 118.3(15) . .
O1 C1 C2 108.1(14) . .
C7 C2 C3 111.6(17) . .
C7 C2 C1 126.8(18) . .
C3 C2 C1 122(2) . .
C2 C3 C4 128(2) . .
C3 C4 C5 116(2) . .
C6 C5 C4 120.2(16) . .
C6 C5 C8 120.0(16) . .
C4 C5 C8 117.4(19) . .
C5 C6 C7 114.2(14) . .
C2 C7 C6 128.2(14) . .
C13 C8 C9 117.7(12) . .
C13 C8 C5 116.9(13) . .
C9 C8 C5 125.1(12) . .
C10 C9 C8 122.5(10) . .
C11 C10 C9 117.9(9) . .
C11 C10 C14 115.4(9) . .
C9 C10 C14 126.5(10) . .
C10 C11 C12 125.3(9) . .
C10 C11 C11 105.4(6) . 9
C12 C11 C11 128.5(6) . 9
C11 C12 C13 118.3(10) . .
C8 C13 C12 117.7(12) . .
C10 C14 C10 111.8(7) 10_665 9
C10 C14 C10 97.8(9) 10_665 4_665
C10 C14 C10 119.6(7) 9 4_665
C10 C14 C10 119.6(7) 10_665 .
C10 C14 C10 97.8(9) 9 .
C10 C14 C10 111.8(7) 4_665 .

loop_
_geom_bond_atom_site_label_1
_geom_bond_atom_site_label_2
_geom_bond_distance
_geom_bond_site_symmetry_2
In1 O3 2.0239(10) .
In1 O2 2.072(7) 18_655
In1 O2 2.072(7) 3_655
In1 O1 2.154(6) 16
In1 O1 2.154(6) .
In1 O4 2.205(7) .
O1 C1 1.280(11) .
O2 C1 1.199(12) .
O2 In1 2.072(7) 14_665
O3 In1 2.0240(10) 3_655
O3 In1 2.0240(10) 14_665
C1 C2 1.548(13) .
C2 C7 1.320(13) .
C2 C3 1.327(13) .
C3 C4 1.358(11) .
C4 C5 1.386(13) .
C5 C6 1.363(13) .
C5 C8 1.596(12) .
C6 C7 1.405(11) .
C8 C13 1.412(11) .
C8 C9 1.477(10) .
C9 C10 1.354(9) .
C10 C11 1.331(9) .
C10 C14 1.415(9) .
C11 C12 1.392(10) .
C11 C11 1.419(15) 9
C12 C13 1.453(11) .
C14 C10 1.415(9) 10_665
C14 C10 1.415(9) 9
C14 C10 1.415(9) 4_665

loop_
_platon_squeeze_void_nr
_platon_squeeze_void_average_x
_platon_squeeze_void_average_y
_platon_squeeze_void_average_z
_platon_squeeze_void_volume
_platon_squeeze_void_count_electrons
_platon_squeeze_void_content
1 -0.004 -0.006 -0.003 23549 6468 ' '
